data_2212034
loop_
_publ_author_name
'Feng, Xiao-Zhen'
'Zhang, Shu-Hua'
'Liu, Zheng'
'Li, Guang-Zhao'
'Jin, Li-Xia'

_publ_section_title
;Aqua(2,2'-bipyridyl-\k^2^<i>N</i>,<i>N</i>'){2-[(3,5-dichloro-2-oxidobenzylidene)amino]-3-methylpentanoato-\k^3^<i>N</i>,<i>O</i>,<i>O</i>'}copper(II)
 2.5-hydrate
;
_journal_coeditor_code BI2135
_journal_issue 2
_journal_name_full 'Acta Crystallographica Section E'
_journal_page_first m529
_journal_page_last m531
_journal_paper_doi 10.1107/S1600536807001882
_journal_volume 63
_journal_year 2007
_chemical_formula_iupac '[Cu (C13 H13 Cl2 N O3) (C10 H8 N2)], 2.5H2 O'
_chemical_formula_moiety 'C23 H21 Cl2 Cu1 N3 O3, 2.5H2 O'
_chemical_formula_sum 'C23 H26 Cl2 Cu N3 O5.5'
_chemical_formula_weight 1133.82
_chemical_name_systematic
;
Aqua(2,2'-bipyridyl-\k^2^N,N'){2-[(3,5-dichloro-2-oxidobenzylidene)amino]-
3-methylpentanoato-\k^3^N,O,O'}copper(II) 2.5-hydrate
;
_space_group_IT_number 4
_symmetry_cell_setting monoclinic
_symmetry_space_group_name_Hall 'P 2yb'
_symmetry_space_group_name_H-M 'P 1 21 1'
_atom_sites_solution_hydrogens geom
_atom_sites_solution_primary direct
_atom_sites_solution_secondary difmap
_audit_creation_method SHELXL-97
_cell_angle_alpha 90.00
_cell_angle_beta 91.522(3)
_cell_angle_gamma 90.00
_cell_formula_units_Z 2
_cell_length_a 19.463(3)
_cell_length_b 6.391(2)
_cell_length_c 20.302(2)
_cell_measurement_reflns_used 3192
_cell_measurement_temperature 298(2)
_cell_measurement_theta_max 23.534
_cell_measurement_theta_min 2.239
_cell_volume 2524.4(9)
_computing_cell_refinement 'SAINT (Bruker, 2004)'
_computing_data_collection 'SMART (Bruker, 2004)'
_computing_data_reduction SAINT
_computing_molecular_graphics 'SHELXTL (Bruker, 1997)'
_computing_publication_material SHELXTL
_computing_structure_refinement 'SHELXL97 (Sheldrick, 1997)'
_computing_structure_solution 'SHELXS97 (Sheldrick, 1997)'
_diffrn_ambient_temperature 298(2)
_diffrn_measured_fraction_theta_full 0.994
_diffrn_measured_fraction_theta_max 0.994
_diffrn_measurement_device_type 'Bruker SMART CCD'
_diffrn_measurement_method '\f and \w'
_diffrn_radiation_monochromator graphite
_diffrn_radiation_source 'fine-focus sealed tube'
_diffrn_radiation_type MoK\a
_diffrn_radiation_wavelength 0.71073
_diffrn_reflns_av_R_equivalents 0.0695
_diffrn_reflns_av_sigmaI/netI 0.1254
_diffrn_reflns_limit_h_max 23
_diffrn_reflns_limit_h_min -23
_diffrn_reflns_limit_k_max 7
_diffrn_reflns_limit_k_min -5
_diffrn_reflns_limit_l_max 24
_diffrn_reflns_limit_l_min -23
_diffrn_reflns_number 13053
_diffrn_reflns_theta_full 25.01
_diffrn_reflns_theta_max 25.01
_diffrn_reflns_theta_min 2.01
_diffrn_standards_number 0
_exptl_absorpt_coefficient_mu 1.118
_exptl_absorpt_correction_T_max 0.9259
_exptl_absorpt_correction_T_min 0.6274
_exptl_absorpt_correction_type multi-scan
_exptl_absorpt_process_details '(SADABS; Sheldrick, 1996)'
_exptl_crystal_colour blue
_exptl_crystal_density_diffrn 1.492
_exptl_crystal_density_method 'not measured'
_exptl_crystal_description prism
_exptl_crystal_F_000 1168
_exptl_crystal_size_max 0.46
_exptl_crystal_size_mid 0.15
_exptl_crystal_size_min 0.07
_refine_diff_density_max 0.889
_refine_diff_density_min -0.372
_refine_ls_abs_structure_details 'Flack (1983), 2500 Friedel pairs'
_refine_ls_abs_structure_Flack 0.03(2)
_refine_ls_extinction_method none
_refine_ls_goodness_of_fit_ref 0.991
_refine_ls_hydrogen_treatment constr
_refine_ls_matrix_type full
_refine_ls_number_parameters 622
_refine_ls_number_reflns 7364
_refine_ls_number_restraints 151
_refine_ls_restrained_S_all 0.998
_refine_ls_R_factor_all 0.1114
_refine_ls_R_factor_gt 0.0664
_refine_ls_shift/su_max 0.000
_refine_ls_shift/su_mean 0.000
_refine_ls_structure_factor_coef Fsqd
_refine_ls_weighting_details 'calc w=1/[\s^2^(Fo^2^)+(0.0458P)^2^] where P=(Fo^2^+2Fc^2^)/3'
_refine_ls_weighting_scheme calc
_refine_ls_wR_factor_gt 0.1287
_refine_ls_wR_factor_ref 0.1465
_reflns_number_gt 4605
_reflns_number_total 7364
_reflns_threshold_expression I>2\s(I)
_cod_data_source_file bi2135.cif
_cod_data_source_block I
_cod_original_cell_volume 2524.6(9)
_cod_original_sg_symbol_H-M 'P 21'
_cod_original_formula_sum 'C23 H26 Cl2 Cu1 N3 O5.5'
_cod_database_code 2212034
_cod_database_fobs_code 2212034

loop_
_symmetry_equiv_pos_as_xyz
'x, y, z'
'-x, y+1/2, -z'

loop_
_atom_site_type_symbol
_atom_site_label
_atom_site_fract_x
_atom_site_fract_y
_atom_site_fract_z
_atom_site_U_iso_or_equiv
_atom_site_adp_type
_atom_site_calc_flag
_atom_site_refinement_flags
_atom_site_occupancy
Cu Cu1 0.73565(5) 0.82921(18) 0.95146(5) 0.0429(3) Uani d . 1
Cu Cu2 0.26322(5) 0.08851(17) 0.53303(5) 0.0418(3) Uani d . 1
Cl Cl1 0.86708(12) 0.4261(4) 1.10743(12) 0.0605(7) Uani d . 1
Cl Cl2 1.05053(13) 1.0426(4) 1.12018(12) 0.0720(8) Uani d . 1
Cl Cl3 0.12707(13) -0.2958(4) 0.37729(12) 0.0627(7) Uani d . 1
Cl Cl4 -0.05781(14) 0.3219(6) 0.37788(13) 0.0886(10) Uani d . 1
N N1 0.8059(3) 0.9952(11) 0.9127(3) 0.0386(18) Uani d . 1
N N2 0.6979(4) 0.9961(12) 1.0391(3) 0.0434(19) Uani d . 1
N N3 0.6590(3) 0.6461(12) 0.9793(3) 0.0406(19) Uani d . 1
N N4 0.1953(3) 0.2539(12) 0.5747(3) 0.045(2) Uani d . 1
N N5 0.3009(4) 0.2652(12) 0.4470(3) 0.0420(19) Uani d . 1
N N6 0.3384(3) -0.0922(11) 0.5036(3) 0.0389(18) Uani d . 1
O O1 0.6766(3) 0.9683(11) 0.8843(3) 0.0548(18) Uani d . 1
O O2 0.6789(3) 1.2060(11) 0.8048(3) 0.0650(19) Uani d . 1
O O3 0.8033(3) 0.6675(10) 1.0011(3) 0.0491(17) Uani d . 1
O O4 0.3245(3) 0.2121(12) 0.6012(3) 0.0571(19) Uani d . 1
O O5 0.3260(3) 0.4533(11) 0.6782(3) 0.067(2) Uani d . 1
O O6 0.1937(3) -0.0658(9) 0.4834(3) 0.0473(16) Uani d . 1
O O7 0.5601(4) 0.4412(14) 0.7808(4) 0.115(3) Uani d . 1
H H47 0.5670 0.57110 0.7869 0.173 Uiso d R 1
H H48 0.5966 0.3818 0.7951 0.173 Uiso d R 1
O O8 0.4459(4) 0.0168(16) 0.6573(4) 0.115(3) Uani d . 1
H H49 0.4325 -0.0996 0.6726 0.173 Uiso d R 1
H H50 0.4093 0.0857 0.6492 0.173 Uiso d R 1
O O9 0.4579(3) 0.5842(14) 0.6839(3) 0.092(2) Uani d . 1
H H51 0.4727 0.5269 0.7193 0.137 Uiso d R 1
H H52 0.4161 0.5470 0.6797 0.137 Uiso d R 1
O O10 0.4753(4) 0.1085(15) 0.7850(3) 0.106(3) Uani d . 1
H H53 0.4737 0.0332 0.7505 0.159 Uiso d R 1
H H54 0.5139 0.1709 0.7849 0.159 Uiso d R 1
O O11 0.5482(3) 0.8015(13) 0.8483(4) 0.094(3) Uani d . 1
H H55 0.5879 0.8442 0.8605 0.142 Uiso d R 1
H H56 0.5282 0.9065 0.8308 0.142 Uiso d R 1
C C1 0.7076(5) 1.0915(18) 0.8460(4) 0.050(2) Uani d . 1
C C2 0.7850(4) 1.0920(18) 0.8505(3) 0.049(2) Uani d U 1
H H2 0.8015 1.2369 0.8500 0.059 Uiso calc R 1
C C3 0.8134(4) 0.9750(16) 0.7909(4) 0.050(2) Uani d U 1
H H3 0.7926 1.0402 0.7515 0.061 Uiso calc R 1
C C4 0.7910(5) 0.7492(16) 0.7901(4) 0.054(2) Uani d U 1
H H4A 0.7413 0.7442 0.7920 0.065 Uiso calc R 1
H H4B 0.8096 0.6810 0.8293 0.065 Uiso calc R 1
C C5 0.8130(5) 0.628(2) 0.7304(5) 0.081(3) Uani d U 1
H H5A 0.8623 0.6188 0.7305 0.122 Uiso calc R 1
H H5B 0.7970 0.6980 0.6911 0.122 Uiso calc R 1
H H5C 0.7939 0.4896 0.7317 0.122 Uiso calc R 1
C C6 0.8908(5) 1.0054(19) 0.7863(4) 0.072(3) Uani d U 1
H H6A 0.9137 0.9327 0.8219 0.107 Uiso calc R 1
H H6B 0.9014 1.1519 0.7890 0.107 Uiso calc R 1
H H6C 0.9059 0.9509 0.7451 0.107 Uiso calc R 1
C C7 0.8611(4) 1.0454(14) 0.9429(3) 0.037(2) Uani d . 1
H H7 0.8850 1.1599 0.9270 0.045 Uiso calc R 1
C C8 0.8899(4) 0.9407(15) 0.9995(4) 0.041(2) Uani d . 1
C C9 0.8601(4) 0.7534(15) 1.0230(4) 0.038(2) Uani d . 1
C C10 0.8964(4) 0.6615(13) 1.0770(4) 0.040(2) Uani d . 1
C C11 0.9546(4) 0.7456(16) 1.1050(4) 0.045(2) Uani d . 1
H H11 0.9776 0.6767 1.1393 0.054 Uiso calc R 1
C C12 0.9784(4) 0.9301(16) 1.0823(4) 0.046(2) Uani d . 1
C C13 0.9471(4) 1.0251(14) 1.0288(4) 0.040(2) Uani d . 1
H H13 0.9652 1.1486 1.0125 0.048 Uiso calc R 1
C C14 0.7192(5) 1.1746(16) 1.0659(4) 0.052(3) Uani d . 1
H H14 0.7497 1.2581 1.0431 0.063 Uiso calc R 1
C C15 0.6972(5) 1.2396(18) 1.1265(4) 0.058(3) Uani d . 1
H H15 0.7136 1.3640 1.1448 0.070 Uiso calc R 1
C C16 0.6533(5) 1.1258(19) 1.1582(4) 0.068(3) Uani d . 1
H H16 0.6379 1.1706 1.1988 0.081 Uiso calc R 1
C C17 0.6297(5) 0.9401(16) 1.1320(4) 0.058(3) Uani d . 1
H H17 0.5997 0.8560 1.1551 0.070 Uiso calc R 1
C C18 0.6518(4) 0.8810(14) 1.0703(4) 0.039(2) Uani d . 1
C C19 0.6280(4) 0.6901(14) 1.0363(4) 0.040(2) Uani d . 1
C C20 0.5768(4) 0.5643(17) 1.0590(4) 0.048(2) Uani d . 1
H H20 0.5563 0.5944 1.0988 0.058 Uiso calc R 1
C C21 0.5561(4) 0.3937(16) 1.0228(5) 0.059(3) Uani d . 1
H H21 0.5207 0.3088 1.0372 0.071 Uiso calc R 1
C C22 0.5889(5) 0.3482(18) 0.9635(5) 0.059(3) Uani d . 1
H H22 0.5770 0.2317 0.9383 0.071 Uiso calc R 1
C C23 0.6384(4) 0.4815(15) 0.9451(5) 0.049(3) Uani d . 1
H H23 0.6596 0.4555 0.9054 0.059 Uiso calc R 1
C C24 0.2954(5) 0.339(2) 0.6393(4) 0.063(2) Uani d U 1
C C25 0.2172(4) 0.3434(19) 0.6387(4) 0.062(2) Uani d U 1
H H25 0.2010 0.4881 0.6419 0.074 Uiso calc R 1
C C26 0.1884(6) 0.210(2) 0.6969(5) 0.071(2) Uani d U 1
H H26 0.1391 0.1893 0.6884 0.086 Uiso calc R 1
C C27 0.1975(6) 0.323(2) 0.7625(5) 0.093(3) Uani d U 1
H H27A 0.1945 0.2245 0.7986 0.111 Uiso calc R 1
H H27B 0.2421 0.3908 0.7652 0.111 Uiso calc R 1
C C28 0.1414(7) 0.483(2) 0.7663(6) 0.118(4) Uani d U 1
H H28A 0.1323 0.5122 0.8117 0.177 Uiso calc R 1
H H28B 0.1004 0.4305 0.7448 0.177 Uiso calc R 1
H H28C 0.1554 0.6097 0.7449 0.177 Uiso calc R 1
C C29 0.2211(6) 0.004(2) 0.7006(6) 0.101(3) Uani d U 1
H H29A 0.2029 -0.0734 0.7367 0.152 Uiso calc R 1
H H29B 0.2699 0.0206 0.7073 0.152 Uiso calc R 1
H H29C 0.2121 -0.0706 0.6602 0.152 Uiso calc R 1
C C30 0.1386(4) 0.2988(14) 0.5492(4) 0.045(2) Uani d . 1
H H30 0.1134 0.4033 0.5694 0.054 Uiso calc R 1
C C31 0.1078(4) 0.2028(16) 0.4904(4) 0.045(2) Uani d . 1
C C32 0.1369(4) 0.0237(15) 0.4639(4) 0.039(2) Uani d . 1
C C33 0.0980(4) -0.0678(15) 0.4110(4) 0.043(2) Uani d . 1
C C34 0.0411(4) 0.0219(18) 0.3850(4) 0.052(3) Uani d . 1
H H34 0.0187 -0.0400 0.3489 0.063 Uiso calc R 1
C C35 0.0154(4) 0.2031(17) 0.4107(4) 0.053(3) Uani d . 1
C C36 0.0468(4) 0.2909(17) 0.4644(4) 0.054(3) Uani d . 1
H H36 0.0281 0.4088 0.4839 0.065 Uiso calc R 1
C C37 0.2794(5) 0.4412(16) 0.4207(5) 0.051(3) Uani d . 1
H H37 0.2455 0.5144 0.4424 0.061 Uiso calc R 1
C C38 0.3032(5) 0.5257(18) 0.3635(5) 0.060(3) Uani d . 1
H H38 0.2854 0.6485 0.3454 0.072 Uiso calc R 1
C C39 0.3550(6) 0.4158(19) 0.3352(5) 0.072(4) Uani d . 1
H H39 0.3743 0.4689 0.2972 0.087 Uiso calc R 1
C C40 0.3792(5) 0.235(2) 0.3598(5) 0.067(3) Uani d . 1
H H40 0.4138 0.1619 0.3390 0.080 Uiso calc R 1
C C41 0.3511(4) 0.1595(14) 0.4174(4) 0.039(2) Uani d . 1
C C42 0.3743(4) -0.0338(13) 0.4498(4) 0.034(2) Uani d . 1
C C43 0.4302(4) -0.1484(18) 0.4299(4) 0.050(2) Uani d . 1
H H43 0.4556 -0.1051 0.3942 0.060 Uiso calc R 1
C C44 0.4476(5) -0.3262(17) 0.4635(5) 0.064(3) Uani d . 1
H H44 0.4837 -0.4081 0.4489 0.076 Uiso calc R 1
C C45 0.4130(4) -0.3869(18) 0.5185(4) 0.051(2) Uani d . 1
H H45 0.4256 -0.5048 0.5428 0.061 Uiso calc R 1
C C46 0.3590(4) -0.2633(15) 0.5352(4) 0.047(2) Uani d . 1
H H46 0.3346 -0.3025 0.5719 0.056 Uiso calc R 1

loop_
_atom_site_aniso_label
_atom_site_aniso_U_11
_atom_site_aniso_U_22
_atom_site_aniso_U_33
_atom_site_aniso_U_12
_atom_site_aniso_U_13
_atom_site_aniso_U_23
Cu1 0.0359(7) 0.0566(9) 0.0359(5) 0.0006(6) -0.0027(4) -0.0057(6)
Cu2 0.0370(7) 0.0514(8) 0.0368(5) 0.0041(6) -0.0001(4) -0.0020(6)
Cl1 0.0628(16) 0.0516(18) 0.0666(15) -0.0117(13) -0.0074(12) 0.0083(13)
Cl2 0.0644(16) 0.069(2) 0.0809(17) -0.0226(15) -0.0299(13) 0.0000(15)
Cl3 0.0710(17) 0.0590(18) 0.0574(15) 0.0067(14) -0.0100(12) -0.0151(13)
Cl4 0.0645(17) 0.104(3) 0.096(2) 0.0301(19) -0.0321(14) 0.000(2)
N1 0.042(4) 0.045(5) 0.029(4) 0.006(4) -0.007(3) -0.011(3)
N2 0.047(5) 0.044(5) 0.038(4) -0.005(4) -0.013(3) -0.003(4)
N3 0.036(4) 0.048(6) 0.038(4) 0.007(4) -0.001(3) -0.010(4)
N4 0.033(4) 0.057(6) 0.045(4) -0.004(4) -0.005(3) 0.002(4)
N5 0.048(5) 0.043(5) 0.034(4) -0.002(4) -0.007(3) 0.004(3)
N6 0.037(4) 0.041(5) 0.038(4) -0.002(4) -0.004(3) 0.001(4)
O1 0.046(4) 0.071(5) 0.047(4) 0.008(4) -0.002(3) -0.005(4)
O2 0.075(5) 0.070(5) 0.049(4) 0.027(4) -0.006(3) 0.001(3)
O3 0.044(4) 0.058(5) 0.046(3) -0.007(3) -0.008(3) 0.004(3)
O4 0.036(4) 0.086(5) 0.049(4) 0.001(4) 0.000(3) -0.010(4)
O5 0.062(4) 0.077(6) 0.063(4) -0.022(4) -0.004(3) -0.020(4)
O6 0.037(3) 0.051(4) 0.055(4) 0.008(3) 0.000(3) -0.010(3)
O7 0.116(7) 0.096(7) 0.129(7) -0.039(6) -0.068(5) 0.023(6)
O8 0.079(5) 0.137(9) 0.129(7) 0.012(6) -0.006(5) 0.011(6)
O9 0.064(4) 0.115(7) 0.095(5) -0.009(5) 0.001(4) 0.018(6)
O10 0.115(6) 0.126(8) 0.078(5) 0.021(7) 0.017(4) 0.011(6)
O11 0.061(5) 0.093(7) 0.128(6) 0.003(5) -0.015(4) 0.002(6)
C1 0.071(7) 0.047(6) 0.032(5) 0.019(6) -0.004(4) -0.017(5)
C2 0.051(4) 0.064(5) 0.032(4) 0.011(4) -0.006(3) 0.004(4)
C3 0.051(5) 0.062(5) 0.039(4) 0.015(4) -0.002(4) 0.008(4)
C4 0.063(5) 0.062(5) 0.038(4) 0.021(5) -0.005(4) -0.004(4)
C5 0.097(7) 0.079(7) 0.068(6) 0.013(6) 0.005(5) -0.010(6)
C6 0.071(6) 0.093(7) 0.051(5) 0.014(6) 0.013(4) 0.017(5)
C7 0.038(5) 0.042(6) 0.033(4) 0.001(4) 0.004(4) 0.003(4)
C8 0.039(5) 0.040(6) 0.044(5) -0.002(5) 0.006(4) -0.005(4)
C9 0.036(5) 0.050(6) 0.028(4) -0.008(5) 0.000(4) -0.005(4)
C10 0.042(5) 0.035(6) 0.042(5) 0.001(4) 0.003(4) -0.011(4)
C11 0.045(6) 0.044(6) 0.045(5) 0.005(5) -0.004(4) 0.002(5)
C12 0.040(5) 0.055(7) 0.042(5) -0.005(5) -0.007(4) -0.009(5)
C13 0.041(5) 0.041(6) 0.037(4) -0.008(4) 0.005(4) -0.005(4)
C14 0.050(6) 0.059(7) 0.047(6) -0.004(5) -0.003(4) 0.004(5)
C15 0.064(7) 0.070(8) 0.040(5) 0.006(6) -0.009(5) -0.018(5)
C16 0.084(8) 0.085(10) 0.035(5) -0.017(7) 0.015(5) -0.019(6)
C17 0.064(7) 0.062(8) 0.048(6) -0.010(6) 0.016(5) -0.006(5)
C18 0.040(5) 0.031(6) 0.046(5) 0.008(5) -0.003(4) 0.000(4)
C19 0.035(5) 0.046(6) 0.037(5) 0.001(4) -0.009(4) -0.001(4)
C20 0.037(5) 0.054(7) 0.053(5) 0.001(5) -0.003(4) -0.003(5)
C21 0.037(5) 0.054(8) 0.087(7) -0.016(5) -0.003(5) 0.005(6)
C22 0.064(7) 0.049(7) 0.064(6) 0.009(6) -0.015(5) -0.018(6)
C23 0.041(6) 0.040(6) 0.064(6) -0.004(5) -0.011(5) -0.013(5)
C24 0.067(5) 0.074(5) 0.047(4) -0.007(5) 0.002(4) -0.002(5)
C25 0.060(5) 0.074(5) 0.051(4) -0.014(5) -0.001(4) -0.011(5)
C26 0.076(5) 0.088(6) 0.050(4) -0.009(5) 0.010(4) -0.012(4)
C27 0.096(5) 0.107(6) 0.074(5) -0.014(5) 0.006(4) -0.011(5)
C28 0.144(8) 0.113(8) 0.098(7) -0.004(7) 0.025(6) -0.012(7)
C29 0.116(7) 0.100(7) 0.088(6) -0.019(7) 0.020(6) 0.008(6)
C30 0.032(5) 0.045(7) 0.060(5) 0.004(5) 0.008(4) -0.006(5)
C31 0.025(5) 0.056(7) 0.054(5) -0.002(5) -0.008(4) -0.002(5)
C32 0.026(5) 0.051(7) 0.041(5) 0.011(4) 0.003(4) 0.000(4)
C33 0.033(5) 0.054(7) 0.041(5) -0.006(5) 0.005(4) 0.001(4)
C34 0.035(5) 0.069(8) 0.053(6) -0.010(5) 0.003(4) 0.008(5)
C35 0.034(5) 0.067(8) 0.057(6) 0.016(5) -0.007(4) 0.007(5)
C36 0.038(5) 0.066(8) 0.060(6) 0.000(5) 0.010(4) 0.009(5)
C37 0.050(6) 0.041(6) 0.061(6) 0.015(5) -0.017(5) -0.015(5)
C38 0.051(6) 0.072(9) 0.055(6) -0.006(6) -0.018(5) 0.019(6)
C39 0.077(8) 0.083(10) 0.058(7) -0.018(7) 0.009(6) 0.036(7)
C40 0.061(7) 0.090(10) 0.051(6) -0.003(7) 0.011(5) 0.003(6)
C41 0.036(5) 0.040(6) 0.042(5) 0.001(4) -0.005(4) -0.009(4)
C42 0.033(5) 0.038(6) 0.031(4) -0.003(4) 0.000(4) -0.003(4)
C43 0.035(5) 0.054(7) 0.061(6) 0.001(5) 0.005(4) 0.003(6)
C44 0.046(6) 0.059(8) 0.086(8) 0.010(6) -0.012(5) -0.018(6)
C45 0.045(6) 0.048(7) 0.060(6) -0.001(6) -0.007(4) 0.016(5)
C46 0.043(6) 0.037(6) 0.061(6) -0.002(5) -0.005(5) 0.006(5)

loop_
_atom_type_symbol
_atom_type_description
_atom_type_scat_dispersion_real
_atom_type_scat_dispersion_imag
_atom_type_scat_source
C C 0.0033 0.0016 'International Tables Vol C Tables 4.2.6.8 and 6.1.1.4'
H H 0.0000 0.0000 'International Tables Vol C Tables 4.2.6.8 and 6.1.1.4'
N N 0.0061 0.0033 'International Tables Vol C Tables 4.2.6.8 and 6.1.1.4'
O O 0.0106 0.0060 'International Tables Vol C Tables 4.2.6.8 and 6.1.1.4'
Cu Cu 0.3201 1.2651 'International Tables Vol C Tables 4.2.6.8 and 6.1.1.4'
Cl Cl 0.1484 0.1585 'International Tables Vol C Tables 4.2.6.8 and 6.1.1.4'

loop_
_geom_angle_atom_site_label_1
_geom_angle_atom_site_label_2
_geom_angle_atom_site_label_3
_geom_angle
_geom_angle_publ_flag
N1 Cu1 O3 91.5(3) yes
N1 Cu1 O1 82.8(3) yes
O3 Cu1 O1 167.6(2) yes
N1 Cu1 N3 172.2(3) yes
O3 Cu1 N3 92.5(3) yes
O1 Cu1 N3 91.9(3) yes
N1 Cu1 N2 108.6(3) yes
O3 Cu1 N2 94.3(2) yes
O1 Cu1 N2 98.0(2) yes
N3 Cu1 N2 77.8(3) yes
N4 Cu2 O6 91.7(3) yes
N4 Cu2 O4 83.1(3) yes
O6 Cu2 O4 166.6(2) yes
N4 Cu2 N6 171.4(3) yes
O6 Cu2 N6 93.3(2) yes
O4 Cu2 N6 90.4(3) yes
N4 Cu2 N5 108.3(3) yes
O6 Cu2 N5 95.2(2) yes
O4 Cu2 N5 98.1(2) yes
N6 Cu2 N5 78.2(3) yes
C7 N1 C2 121.8(7) ?
C7 N1 Cu1 123.2(5) ?
C2 N1 Cu1 114.0(5) ?
C14 N2 C18 119.2(8) ?
C14 N2 Cu1 129.6(7) ?
C18 N2 Cu1 110.9(6) ?
C23 N3 C19 118.8(8) ?
C23 N3 Cu1 122.7(6) ?
C19 N3 Cu1 118.5(6) ?
C30 N4 C25 120.8(8) ?
C30 N4 Cu2 124.2(6) ?
C25 N4 Cu2 114.8(5) ?
C37 N5 C41 118.5(8) ?
C37 N5 Cu2 130.5(7) ?
C41 N5 Cu2 110.8(6) ?
C46 N6 C42 117.3(8) ?
C46 N6 Cu2 123.7(6) ?
C42 N6 Cu2 118.9(6) ?
C1 O1 Cu1 115.2(6) ?
C9 O3 Cu1 120.8(6) ?
C24 O4 Cu2 114.5(6) ?
C32 O6 Cu2 120.8(6) ?
H47 O7 H48 104.9 ?
H49 O8 H50 105.1 ?
H51 O9 H52 105.4 ?
H53 O10 H54 106.0 ?
H55 O11 H56 105.7 ?
O2 C1 O1 124.6(9) ?
O2 C1 C2 118.3(10) ?
O1 C1 C2 117.0(8) ?
N1 C2 C1 107.9(7) ?
N1 C2 C3 112.2(8) ?
C1 C2 C3 109.3(7) ?
N1 C2 H2 109.1 ?
C1 C2 H2 109.1 ?
C3 C2 H2 109.1 ?
C4 C3 C6 114.1(8) ?
C4 C3 C2 111.4(8) ?
C6 C3 C2 111.2(8) ?
C4 C3 H3 106.6 ?
C6 C3 H3 106.6 ?
C2 C3 H3 106.6 ?
C3 C4 C5 114.4(9) ?
C3 C4 H4A 108.7 ?
C5 C4 H4A 108.7 ?
C3 C4 H4B 108.7 ?
C5 C4 H4B 108.7 ?
H4A C4 H4B 107.6 ?
C4 C5 H5A 109.5 ?
C4 C5 H5B 109.5 ?
H5A C5 H5B 109.5 ?
C4 C5 H5C 109.5 ?
H5A C5 H5C 109.5 ?
H5B C5 H5C 109.5 ?
C3 C6 H6A 109.5 ?
C3 C6 H6B 109.5 ?
H6A C6 H6B 109.5 ?
C3 C6 H6C 109.5 ?
H6A C6 H6C 109.5 ?
H6B C6 H6C 109.5 ?
N1 C7 C8 125.5(8) ?
N1 C7 H7 117.3 ?
C8 C7 H7 117.3 ?
C13 C8 C9 121.6(8) ?
C13 C8 C7 117.7(8) ?
C9 C8 C7 120.7(8) ?
O3 C9 C10 119.4(8) ?
O3 C9 C8 126.2(8) ?
C10 C9 C8 114.3(8) ?
C11 C10 C9 123.4(9) ?
C11 C10 Cl1 118.2(7) ?
C9 C10 Cl1 118.4(6) ?
C12 C11 C10 119.3(9) ?
C12 C11 H11 120.3 ?
C10 C11 H11 120.3 ?
C11 C12 C13 120.4(8) ?
C11 C12 Cl2 119.3(7) ?
C13 C12 Cl2 120.2(8) ?
C8 C13 C12 120.8(8) ?
C8 C13 H13 119.6 ?
C12 C13 H13 119.6 ?
N2 C14 C15 121.7(9) ?
N2 C14 H14 119.2 ?
C15 C14 H14 119.2 ?
C16 C15 C14 119.6(10) ?
C16 C15 H15 120.2 ?
C14 C15 H15 120.2 ?
C15 C16 C17 120.5(9) ?
C15 C16 H16 119.8 ?
C17 C16 H16 119.8 ?
C16 C17 C18 118.4(9) ?
C16 C17 H17 120.8 ?
C18 C17 H17 120.8 ?
N2 C18 C17 120.5(8) ?
N2 C18 C19 116.2(8) ?
C17 C18 C19 123.3(9) ?
N3 C19 C20 120.8(8) ?
N3 C19 C18 115.7(8) ?
C20 C19 C18 123.4(8) ?
C19 C20 C21 119.5(8) ?
C19 C20 H20 120.2 ?
C21 C20 H20 120.2 ?
C20 C21 C22 119.3(9) ?
C20 C21 H21 120.4 ?
C22 C21 H21 120.4 ?
C23 C22 C21 116.8(10) ?
C23 C22 H22 121.6 ?
C21 C22 H22 121.6 ?
N3 C23 C22 124.7(9) ?
N3 C23 H23 117.7 ?
C22 C23 H23 117.7 ?
O5 C24 O4 124.0(9) ?
O5 C24 C25 118.0(10) ?
O4 C24 C25 117.9(9) ?
N4 C25 C24 105.5(7) ?
N4 C25 C26 110.6(8) ?
C24 C25 C26 111.1(8) ?
N4 C25 H25 109.8 ?
C24 C25 H25 109.8 ?
C26 C25 H25 109.8 ?
C29 C26 C27 110.0(10) ?
C29 C26 C25 111.3(9) ?
C27 C26 C25 111.4(10) ?
C29 C26 H26 108.0 ?
C27 C26 H26 108.0 ?
C25 C26 H26 108.0 ?
C28 C27 C26 107.5(10) ?
C28 C27 H27A 110.2 ?
C26 C27 H27A 110.2 ?
C28 C27 H27B 110.2 ?
C26 C27 H27B 110.2 ?
H27A C27 H27B 108.5 ?
C27 C28 H28A 109.5 ?
C27 C28 H28B 109.5 ?
H28A C28 H28B 109.5 ?
C27 C28 H28C 109.5 ?
H28A C28 H28C 109.5 ?
H28B C28 H28C 109.5 ?
C26 C29 H29A 109.5 ?
C26 C29 H29B 109.5 ?
H29A C29 H29B 109.5 ?
C26 C29 H29C 109.5 ?
H29A C29 H29C 109.5 ?
H29B C29 H29C 109.5 ?
N4 C30 C31 126.0(8) ?
N4 C30 H30 117.0 ?
C31 C30 H30 117.0 ?
C32 C31 C36 122.3(8) ?
C32 C31 C30 120.0(8) ?
C36 C31 C30 117.7(9) ?
O6 C32 C31 126.7(8) ?
O6 C32 C33 118.7(8) ?
C31 C32 C33 114.6(8) ?
C34 C33 C32 122.5(9) ?
C34 C33 Cl3 119.0(7) ?
C32 C33 Cl3 118.5(7) ?
C33 C34 C35 121.1(9) ?
C33 C34 H34 119.5 ?
C35 C34 H34 119.5 ?
C36 C35 C34 119.6(9) ?
C36 C35 Cl4 118.5(8) ?
C34 C35 Cl4 121.9(8) ?
C35 C36 C31 119.7(10) ?
C35 C36 H36 120.2 ?
C31 C36 H36 120.2 ?
N5 C37 C38 125.0(9) ?
N5 C37 H37 117.5 ?
C38 C37 H37 117.5 ?
C39 C38 C37 115.0(10) ?
C39 C38 H38 122.5 ?
C37 C38 H38 122.5 ?
C40 C39 C38 122.8(10) ?
C40 C39 H39 118.6 ?
C38 C39 H39 118.6 ?
C39 C40 C41 118.1(10) ?
C39 C40 H40 120.9 ?
C41 C40 H40 120.9 ?
N5 C41 C40 120.6(9) ?
N5 C41 C42 116.3(8) ?
C40 C41 C42 123.1(9) ?
N6 C42 C43 120.9(8) ?
N6 C42 C41 115.5(7) ?
C43 C42 C41 123.5(8) ?
C44 C43 C42 118.9(9) ?
C44 C43 H43 120.6 ?
C42 C43 H43 120.6 ?
C43 C44 C45 121.3(10) ?
C43 C44 H44 119.3 ?
C45 C44 H44 119.3 ?
C46 C45 C44 115.8(10) ?
C46 C45 H45 122.1 ?
C44 C45 H45 122.1 ?
N6 C46 C45 125.6(9) ?
N6 C46 H46 117.2 ?
C45 C46 H46 117.2 ?

loop_
_geom_bond_atom_site_label_1
_geom_bond_atom_site_label_2
_geom_bond_distance
_geom_bond_publ_flag
Cu1 O1 1.972(6) yes
Cu1 O3 1.935(6) yes
Cu1 N1 1.916(7) yes
Cu1 N2 2.217(7) yes
Cu1 N3 1.990(7) yes
Cu2 O4 1.968(6) yes
Cu2 O6 1.936(5) yes
Cu2 N4 1.908(7) yes
Cu2 N5 2.220(7) yes
Cu2 N6 1.970(7) yes
Cl1 C10 1.729(9) ?
Cl2 C12 1.739(8) ?
Cl3 C33 1.712(9) ?
Cl4 C35 1.732(9) ?
N1 C7 1.265(9) ?
N1 C2 1.454(10) ?
N2 C14 1.324(11) ?
N2 C18 1.334(10) ?
N3 C23 1.317(11) ?
N3 C19 1.349(10) ?
N4 C30 1.241(9) ?
N4 C25 1.471(10) ?
N5 C37 1.309(11) ?
N5 C41 1.343(10) ?
N6 C46 1.325(11) ?
N6 C42 1.363(9) ?
O1 C1 1.270(11) ?
O2 C1 1.234(11) ?
O3 C9 1.303(9) ?
O4 C24 1.268(12) ?
O5 C24 1.218(11) ?
O6 C32 1.296(9) ?
O7 H47 0.850 ?
O7 H48 0.850 ?
O8 H49 0.850 ?
O8 H50 0.850 ?
O9 H51 0.850 ?
O9 H52 0.850 ?
O10 H53 0.850 ?
O10 H54 0.850 ?
O11 H55 0.850 ?
O11 H56 0.850 ?
C1 C2 1.508(12) ?
C2 C3 1.538(12) ?
C2 H2 0.980 ?
C3 C4 1.507(13) ?
C3 C6 1.523(12) ?
C3 H3 0.980 ?
C4 C5 1.510(12) ?
C4 H4A 0.970 ?
C4 H4B 0.970 ?
C5 H5A 0.960 ?
C5 H5B 0.960 ?
C5 H5C 0.960 ?
C6 H6A 0.960 ?
C6 H6B 0.960 ?
C6 H6C 0.960 ?
C7 C8 1.431(11) ?
C7 H7 0.930 ?
C8 C13 1.360(11) ?
C8 C9 1.419(12) ?
C9 C10 1.415(11) ?
C10 C11 1.363(11) ?
C11 C12 1.353(12) ?
C11 H11 0.930 ?
C12 C13 1.372(11) ?
C13 H13 0.930 ?
C14 C15 1.378(12) ?
C14 H14 0.930 ?
C15 C16 1.304(13) ?
C15 H15 0.930 ?
C16 C17 1.374(14) ?
C16 H16 0.930 ?
C17 C18 1.387(11) ?
C17 H17 0.930 ?
C18 C19 1.471(12) ?
C19 C20 1.369(12) ?
C20 C21 1.371(13) ?
C20 H20 0.930 ?
C21 C22 1.407(12) ?
C21 H21 0.930 ?
C22 C23 1.347(13) ?
C22 H22 0.930 ?
C23 H23 0.930 ?
C24 C25 1.521(13) ?
C25 C26 1.572(14) ?
C25 H25 0.980 ?
C26 C29 1.465(16) ?
C26 C27 1.521(14) ?
C26 H26 0.980 ?
C27 C28 1.501(18) ?
C27 H27A 0.970 ?
C27 H27B 0.970 ?
C28 H28A 0.960 ?
C28 H28B 0.960 ?
C28 H28C 0.960 ?
C29 H29A 0.960 ?
C29 H29B 0.960 ?
C29 H29C 0.960 ?
C30 C31 1.456(11) ?
C30 H30 0.930 ?
C31 C32 1.392(12) ?
C31 C36 1.403(12) ?
C32 C33 1.424(11) ?
C33 C34 1.344(11) ?
C34 C35 1.370(13) ?
C34 H34 0.930 ?
C35 C36 1.357(13) ?
C36 H36 0.930 ?
C37 C38 1.372(12) ?
C37 H37 0.930 ?
C38 C39 1.369(14) ?
C38 H38 0.930 ?
C39 C40 1.340(14) ?
C39 H39 0.930 ?
C40 C41 1.390(12) ?
C40 H40 0.930 ?
C41 C42 1.466(11) ?
C42 C43 1.381(11) ?
C43 C44 1.363(13) ?
C43 H43 0.930 ?
C44 C45 1.376(13) ?
C44 H44 0.930 ?
C45 C46 1.364(12) ?
C45 H45 0.930 ?
C46 H46 0.930 ?

loop_
_geom_hbond_atom_site_label_D
_geom_hbond_atom_site_label_H
_geom_hbond_atom_site_label_A
_geom_hbond_site_symmetry_A
_geom_hbond_distance_DH
_geom_hbond_distance_HA
_geom_hbond_distance_DA
_geom_hbond_angle_DHA
O7 H47 O11 . 0.85 1.97 2.693(11) 142.3
O7 H48 O2 1_545 0.85 1.96 2.790(10) 164.3
O8 H49 O9 1_545 0.85 2.09 2.825(14) 144.2
O8 H50 O4 . 0.85 2.06 2.880(10) 162.2
O9 H51 O7 . 0.85 2.15 2.907(9) 147.6
O9 H52 O5 . 0.85 1.85 2.699(9) 174.6
O10 H53 O8 . 0.85 1.96 2.705(11) 146.1
O10 H54 O7 . 0.85 1.95 2.695(13) 145.5
O11 H55 O1 . 0.85 1.95 2.796(9) 174.4
O11 H56 O10 1_565 0.85 1.88 2.724(11) 171.1

loop_
_geom_torsion_atom_site_label_1
_geom_torsion_atom_site_label_2
_geom_torsion_atom_site_label_3
_geom_torsion_atom_site_label_4
_geom_torsion
O3 Cu1 N1 C7 -34.5(7)
O1 Cu1 N1 C7 156.6(7)
N2 Cu1 N1 C7 60.5(7)
O3 Cu1 N1 C2 156.7(6)
O1 Cu1 N1 C2 -12.2(6)
N2 Cu1 N1 C2 -108.3(6)
N1 Cu1 N2 C14 -3.2(8)
O3 Cu1 N2 C14 89.9(7)
O1 Cu1 N2 C14 -88.2(7)
N3 Cu1 N2 C14 -178.5(7)
N1 Cu1 N2 C18 -176.2(5)
O3 Cu1 N2 C18 -83.1(6)
O1 Cu1 N2 C18 98.7(6)
N3 Cu1 N2 C18 8.4(5)
O3 Cu1 N3 C23 -91.2(7)
O1 Cu1 N3 C23 77.2(7)
N2 Cu1 N3 C23 175.0(7)
O3 Cu1 N3 C19 87.3(6)
O1 Cu1 N3 C19 -104.3(6)
N2 Cu1 N3 C19 -6.6(6)
O6 Cu2 N4 C30 -29.6(8)
O4 Cu2 N4 C30 162.8(8)
N5 Cu2 N4 C30 66.5(8)
O6 Cu2 N4 C25 155.6(7)
O4 Cu2 N4 C25 -12.0(7)
N5 Cu2 N4 C25 -108.3(7)
N4 Cu2 N5 C37 -7.0(7)
O6 Cu2 N5 C37 86.6(7)
O4 Cu2 N5 C37 -92.4(7)
N6 Cu2 N5 C37 178.9(7)
N4 Cu2 N5 C41 177.4(5)
O6 Cu2 N5 C41 -89.1(5)
O4 Cu2 N5 C41 92.0(6)
N6 Cu2 N5 C41 3.3(5)
O6 Cu2 N6 C46 -89.8(6)
O4 Cu2 N6 C46 77.3(6)
N5 Cu2 N6 C46 175.5(7)
O6 Cu2 N6 C42 94.0(6)
O4 Cu2 N6 C42 -98.9(6)
N5 Cu2 N6 C42 -0.7(5)
N1 Cu1 O1 C1 2.2(6)
O3 Cu1 O1 C1 -61.3(16)
N3 Cu1 O1 C1 -172.0(6)
N2 Cu1 O1 C1 110.0(6)
N1 Cu1 O3 C9 33.6(6)
O1 Cu1 O3 C9 96.3(14)
N3 Cu1 O3 C9 -153.1(6)
N2 Cu1 O3 C9 -75.2(6)
N4 Cu2 O4 C24 -1.0(7)
O6 Cu2 O4 C24 -68.9(15)
N6 Cu2 O4 C24 -175.2(7)
N5 Cu2 O4 C24 106.6(7)
N4 Cu2 O6 C32 33.0(6)
O4 Cu2 O6 C32 100.0(13)
N6 Cu2 O6 C32 -154.0(6)
N5 Cu2 O6 C32 -75.5(6)
Cu1 O1 C1 O2 -173.3(7)
Cu1 O1 C1 C2 8.3(10)
C7 N1 C2 C1 -150.5(8)
Cu1 N1 C2 C1 18.5(10)
C7 N1 C2 C3 89.1(10)
Cu1 N1 C2 C3 -102.0(7)
O2 C1 C2 N1 164.1(8)
O1 C1 C2 N1 -17.4(12)
O2 C1 C2 C3 -73.6(12)
O1 C1 C2 C3 104.9(9)
N1 C2 C3 C4 57.6(10)
C1 C2 C3 C4 -62.1(10)
N1 C2 C3 C6 -70.8(11)
C1 C2 C3 C6 169.5(8)
C6 C3 C4 C5 -57.0(10)
C2 C3 C4 C5 176.1(7)
C2 N1 C7 C8 -171.6(8)
Cu1 N1 C7 C8 20.5(12)
N1 C7 C8 C13 -175.2(8)
N1 C7 C8 C9 5.9(13)
Cu1 O3 C9 C10 157.6(6)
Cu1 O3 C9 C8 -20.0(11)
C13 C8 C9 O3 175.4(8)
C7 C8 C9 O3 -5.7(13)
C13 C8 C9 C10 -2.3(11)
C7 C8 C9 C10 176.6(8)
O3 C9 C10 C11 -177.1(8)
C8 C9 C10 C11 0.8(12)
O3 C9 C10 Cl1 5.1(11)
C8 C9 C10 Cl1 -177.0(6)
C9 C10 C11 C12 2.5(13)
Cl1 C10 C11 C12 -179.7(7)
C10 C11 C12 C13 -4.3(13)
C10 C11 C12 Cl2 177.4(7)
C9 C8 C13 C12 0.5(13)
C7 C8 C13 C12 -178.4(8)
C11 C12 C13 C8 2.9(13)
Cl2 C12 C13 C8 -178.8(6)
C18 N2 C14 C15 3.0(12)
Cu1 N2 C14 C15 -169.5(6)
N2 C14 C15 C16 -1.4(14)
C14 C15 C16 C17 1.1(16)
C15 C16 C17 C18 -2.3(16)
C14 N2 C18 C17 -4.3(12)
Cu1 N2 C18 C17 169.6(7)
C14 N2 C18 C19 177.1(7)
Cu1 N2 C18 C19 -9.0(9)
C16 C17 C18 N2 3.9(14)
C16 C17 C18 C19 -177.5(8)
C23 N3 C19 C20 1.2(12)
Cu1 N3 C19 C20 -177.3(6)
C23 N3 C19 C18 -177.6(7)
Cu1 N3 C19 C18 3.8(9)
N2 C18 C19 N3 4.2(11)
C17 C18 C19 N3 -174.4(8)
N2 C18 C19 C20 -174.5(8)
C17 C18 C19 C20 6.9(13)
N3 C19 C20 C21 -1.2(13)
C18 C19 C20 C21 177.5(8)
C19 C20 C21 C22 1.5(13)
C20 C21 C22 C23 -1.7(14)
C19 N3 C23 C22 -1.6(13)
Cu1 N3 C23 C22 176.9(7)
C21 C22 C23 N3 1.8(14)
Cu2 O4 C24 O5 -169.2(8)
Cu2 O4 C24 C25 13.6(12)
C30 N4 C25 C24 -154.9(9)
Cu2 N4 C25 C24 20.1(11)
C30 N4 C25 C26 84.9(11)
Cu2 N4 C25 C26 -100.2(8)
O5 C24 C25 N4 160.8(9)
O4 C24 C25 N4 -21.8(13)
O5 C24 C25 C26 -79.2(13)
O4 C24 C25 C26 98.2(10)
N4 C25 C26 C29 68.7(11)
C24 C25 C26 C29 -48.2(12)
N4 C25 C26 C27 -168.2(9)
C24 C25 C26 C27 75.0(12)
C29 C26 C27 C28 -156.8(11)
C25 C26 C27 C28 79.2(12)
C25 N4 C30 C31 -172.3(9)
Cu2 N4 C30 C31 13.2(13)
N4 C30 C31 C32 10.5(14)
N4 C30 C31 C36 -172.7(9)
Cu2 O6 C32 C31 -21.6(11)
Cu2 O6 C32 C33 159.7(6)
C36 C31 C32 O6 178.1(8)
C30 C31 C32 O6 -5.2(13)
C36 C31 C32 C33 -3.1(12)
C30 C31 C32 C33 173.6(8)
O6 C32 C33 C34 -175.6(8)
C31 C32 C33 C34 5.6(12)
O6 C32 C33 Cl3 1.9(11)
C31 C32 C33 Cl3 -176.9(6)
C32 C33 C34 C35 -3.3(13)
Cl3 C33 C34 C35 179.2(7)
C33 C34 C35 C36 -1.8(14)
C33 C34 C35 Cl4 179.8(7)
C34 C35 C36 C31 4.1(14)
Cl4 C35 C36 C31 -177.5(7)
C32 C31 C36 C35 -1.5(14)
C30 C31 C36 C35 -178.3(9)
C41 N5 C37 C38 1.6(13)
Cu2 N5 C37 C38 -173.7(7)
N5 C37 C38 C39 -2.6(14)
C37 C38 C39 C40 2.5(15)
C38 C39 C40 C41 -1.5(16)
C37 N5 C41 C40 -0.4(12)
Cu2 N5 C41 C40 175.8(7)
C37 N5 C41 C42 178.6(7)
Cu2 N5 C41 C42 -5.2(8)
C39 C40 C41 N5 0.3(14)
C39 C40 C41 C42 -178.6(8)
C46 N6 C42 C43 -0.6(11)
Cu2 N6 C42 C43 175.8(6)
C46 N6 C42 C41 -178.3(7)
Cu2 N6 C42 C41 -1.9(9)
N5 C41 C42 N6 5.0(10)
C40 C41 C42 N6 -176.1(8)
N5 C41 C42 C43 -172.7(8)
C40 C41 C42 C43 6.3(13)
N6 C42 C43 C44 2.4(13)
C41 C42 C43 C44 179.9(8)
C42 C43 C44 C45 -3.4(14)
C43 C44 C45 C46 2.6(14)
C42 N6 C46 C45 -0.2(13)
Cu2 N6 C46 C45 -176.5(7)
C44 C45 C46 N6 -0.7(14)
